data_4083206
loop_
_publ_author_name
'Wahlicht, Sven'
'Brendler, Erica'
'Heine, Thomas'
'Zhechkov, Lyuben'
'Wagler, J\"org'

_publ_section_title
;
 7-Azaindol-1-yl(organo)silanes and Their PdCl2Complexes: Pd-Capped
 Tetrahedral Silicon Coordination Spheres and Paddlewheels with a Pd--Si
 Axis
;
_journal_issue 10
_journal_name_full Organometallics
_journal_page_first 2479
_journal_paper_doi 10.1021/om401220m
_journal_volume 33
_journal_year 2014
_chemical_formula_moiety 'C28 H20 Cl2 N8 Pd Si'
_chemical_formula_sum 'C28 H20 Cl2 N8 Pd Si'
_chemical_formula_weight 673.91
_chemical_name_systematic
; 
 ? 
;
_space_group_IT_number 2
_symmetry_cell_setting triclinic
_symmetry_space_group_name_Hall '-P 1'
_symmetry_space_group_name_H-M 'P -1'
_atom_sites_solution_hydrogens geom
_atom_sites_solution_primary direct
_atom_sites_solution_secondary difmap
_audit_creation_method SHELXL-97
_cell_angle_alpha 95.893(6)
_cell_angle_beta 101.880(6)
_cell_angle_gamma 102.523(6)
_cell_formula_units_Z 2
_cell_length_a 9.9846(7)
_cell_length_b 11.4561(8)
_cell_length_c 12.1879(9)
_cell_measurement_reflns_used 16904
_cell_measurement_temperature 150(2)
_cell_measurement_theta_max 27.14
_cell_measurement_theta_min 2.42
_cell_volume 1315.86(17)
_computing_structure_refinement 'SHELXL-97 (Sheldrick, 1997)'
_computing_structure_solution 'SHELXS-97 (Sheldrick, 1990)'
_diffrn_ambient_temperature 150(2)
_diffrn_measured_fraction_theta_full 0.999
_diffrn_measured_fraction_theta_max 0.999
_diffrn_measurement_device_type 'Stoe IPDS-2T'
_diffrn_measurement_method 'omega scans'
_diffrn_radiation_monochromator graphite
_diffrn_radiation_source 'fine-focus sealed tube'
_diffrn_radiation_type MoK\a
_diffrn_radiation_wavelength 0.71073
_diffrn_reflns_av_R_equivalents 0.0520
_diffrn_reflns_av_sigmaI/netI 0.0427
_diffrn_reflns_limit_h_max 12
_diffrn_reflns_limit_h_min -12
_diffrn_reflns_limit_k_max 14
_diffrn_reflns_limit_k_min -14
_diffrn_reflns_limit_l_max 15
_diffrn_reflns_limit_l_min -15
_diffrn_reflns_number 18482
_diffrn_reflns_theta_full 27.00
_diffrn_reflns_theta_max 27.00
_diffrn_reflns_theta_min 2.42
_exptl_absorpt_coefficient_mu 0.991
_exptl_absorpt_correction_T_max 0.9619
_exptl_absorpt_correction_T_min 0.8592
_exptl_absorpt_correction_type integration
_exptl_absorpt_process_details XShape
_exptl_crystal_colour yellow
_exptl_crystal_density_diffrn 1.701
_exptl_crystal_density_method 'not measured'
_exptl_crystal_description piece
_exptl_crystal_F_000 676
_exptl_crystal_size_max 0.20
_exptl_crystal_size_mid 0.14
_exptl_crystal_size_min 0.06
_refine_diff_density_max 0.586
_refine_diff_density_min -0.476
_refine_diff_density_rms 0.088
_refine_ls_extinction_method none
_refine_ls_goodness_of_fit_ref 1.038
_refine_ls_hydrogen_treatment constr
_refine_ls_matrix_type full
_refine_ls_number_parameters 361
_refine_ls_number_reflns 5743
_refine_ls_number_restraints 0
_refine_ls_restrained_S_all 1.038
_refine_ls_R_factor_all 0.0579
_refine_ls_R_factor_gt 0.0365
_refine_ls_shift/su_max 0.001
_refine_ls_shift/su_mean 0.000
_refine_ls_structure_factor_coef Fsqd
_refine_ls_weighting_details 'calc w=1/[\s^2^(Fo^2^)+(0.0270P)^2^+1.2721P] where P=(Fo^2^+2Fc^2^)/3'
_refine_ls_weighting_scheme calc
_refine_ls_wR_factor_gt 0.0685
_refine_ls_wR_factor_ref 0.0745
_reflns_number_gt 4510
_reflns_number_total 5743
_reflns_threshold_expression >2sigma(I)
_cod_data_source_file om401220m_si_002.cif
_cod_data_source_block SiL4PdCl2
_cod_depositor_comments 'Adding full bibliography for 4083204--4083216.cif.'
_cod_original_cell_volume 1315.86(16)
_cod_original_sg_symbol_Hall -P1
_cod_original_sg_symbol_H-M P-1
_cod_database_code 4083206

loop_
_symmetry_equiv_pos_as_xyz
'x, y, z'
'-x, -y, -z'

loop_
_atom_site_label
_atom_site_type_symbol
_atom_site_fract_x
_atom_site_fract_y
_atom_site_fract_z
_atom_site_U_iso_or_equiv
_atom_site_adp_type
_atom_site_occupancy
_atom_site_symmetry_multiplicity
_atom_site_calc_flag
_atom_site_refinement_flags
Pd1 Pd 0.52337(3) 0.83990(2) 0.86939(2) 0.02544(7) Uani 1 1 d .
Cl1 Cl 0.60185(9) 1.03614(7) 0.83995(7) 0.03619(19) Uani 1 1 d .
Cl2 Cl 0.30021(8) 0.81931(7) 0.75958(7) 0.03170(18) Uani 1 1 d .
Si1 Si 0.68295(10) 0.67224(8) 0.72884(7) 0.02839(19) Uani 1 1 d .
N1 N 0.5455(3) 0.5669(2) 0.7607(2) 0.0283(6) Uani 1 1 d .
N2 N 0.4524(3) 0.6706(2) 0.9021(2) 0.0269(6) Uani 1 1 d .
N3 N 0.8179(3) 0.7491(2) 0.8438(2) 0.0293(6) Uani 1 1 d .
N4 N 0.7130(3) 0.8545(2) 0.9757(2) 0.0275(6) Uani 1 1 d .
N5 N 0.6109(3) 0.7632(2) 0.6407(2) 0.0331(6) Uani 1 1 d .
N6 N 0.8234(3) 0.9056(3) 0.6333(3) 0.0451(8) Uani 1 1 d .
N7 N 0.7599(3) 0.5862(2) 0.6458(2) 0.0324(6) Uani 1 1 d .
N8 N 0.8447(3) 0.4603(3) 0.7764(3) 0.0436(7) Uani 1 1 d .
C1 C 0.5127(4) 0.4427(3) 0.7131(3) 0.0353(8) Uani 1 1 d .
H1 H 0.5532 0.4113 0.6561 0.042 Uiso 1 1 calc R
C2 C 0.4171(4) 0.3750(3) 0.7590(3) 0.0367(8) Uani 1 1 d .
H2 H 0.3796 0.2900 0.7401 0.044 Uiso 1 1 calc R
C3 C 0.3822(4) 0.4540(3) 0.8410(3) 0.0321(7) Uani 1 1 d .
C4 C 0.2942(4) 0.4410(3) 0.9160(3) 0.0372(8) Uani 1 1 d .
H4 H 0.2381 0.3636 0.9194 0.045 Uiso 1 1 calc R
C5 C 0.2897(4) 0.5423(3) 0.9852(3) 0.0362(8) Uani 1 1 d .
H5 H 0.2330 0.5352 1.0390 0.043 Uiso 1 1 calc R
C6 C 0.3693(3) 0.6556(3) 0.9756(3) 0.0319(7) Uani 1 1 d .
H6 H 0.3642 0.7249 1.0231 0.038 Uiso 1 1 calc R
C7 C 0.4616(3) 0.5716(3) 0.8389(2) 0.0267(6) Uani 1 1 d .
C8 C 0.9595(3) 0.7426(3) 0.8519(3) 0.0338(7) Uani 1 1 d .
H8 H 0.9910 0.7037 0.7929 0.041 Uiso 1 1 calc R
C9 C 1.0438(4) 0.7977(3) 0.9524(3) 0.0353(8) Uani 1 1 d .
H9 H 1.1422 0.8036 0.9763 0.042 Uiso 1 1 calc R
C10 C 0.9581(3) 0.8459(3) 1.0170(3) 0.0283(7) Uani 1 1 d .
C11 C 0.9832(4) 0.9141(3) 1.1237(3) 0.0340(7) Uani 1 1 d .
H11 H 1.0747 0.9365 1.1731 0.041 Uiso 1 1 calc R
C12 C 0.8703(4) 0.9480(3) 1.1550(3) 0.0346(8) Uani 1 1 d .
H12 H 0.8826 0.9918 1.2284 0.041 Uiso 1 1 calc R
C13 C 0.7384(4) 0.9185(3) 1.0797(3) 0.0329(7) Uani 1 1 d .
H13 H 0.6631 0.9447 1.1028 0.039 Uiso 1 1 calc R
C14 C 0.8204(3) 0.8174(3) 0.9464(3) 0.0256(6) Uani 1 1 d .
C15 C 0.4735(4) 0.7316(3) 0.5704(3) 0.0362(8) Uani 1 1 d .
H15 H 0.3981 0.6714 0.5821 0.043 Uiso 1 1 calc R
C16 C 0.4618(4) 0.7964(3) 0.4849(3) 0.0423(9) Uani 1 1 d .
H16 H 0.3792 0.7901 0.4274 0.051 Uiso 1 1 calc R
C17 C 0.5972(4) 0.8770(3) 0.4967(3) 0.0366(8) Uani 1 1 d .
C18 C 0.6535(5) 0.9620(3) 0.4357(3) 0.0438(9) Uani 1 1 d .
H18 H 0.5981 0.9801 0.3693 0.053 Uiso 1 1 calc R
C19 C 0.7945(5) 1.0193(4) 0.4762(3) 0.0525(10) Uani 1 1 d .
H19 H 0.8381 1.0797 0.4382 0.063 Uiso 1 1 calc R
C20 C 0.8735(5) 0.9892(4) 0.5727(3) 0.0515(10) Uani 1 1 d .
H20 H 0.9702 1.0309 0.5974 0.062 Uiso 1 1 calc R
C21 C 0.6866(4) 0.8539(3) 0.5931(3) 0.0358(8) Uani 1 1 d .
C22 C 0.7552(4) 0.5894(3) 0.5304(3) 0.0374(8) Uani 1 1 d .
H22 H 0.7165 0.6444 0.4881 0.045 Uiso 1 1 calc R
C23 C 0.8128(4) 0.5043(3) 0.4874(3) 0.0434(9) Uani 1 1 d .
H23 H 0.8220 0.4897 0.4115 0.052 Uiso 1 1 calc R
C24 C 0.8575(4) 0.4397(3) 0.5777(3) 0.0415(9) Uani 1 1 d .
C25 C 0.9202(5) 0.3422(4) 0.5907(4) 0.0545(11) Uani 1 1 d .
H25 H 0.9447 0.3013 0.5288 0.065 Uiso 1 1 calc R
C26 C 0.9448(5) 0.3083(4) 0.6957(4) 0.0591(12) Uani 1 1 d .
H26 H 0.9890 0.2436 0.7078 0.071 Uiso 1 1 calc R
C27 C 0.9059(5) 0.3669(4) 0.7849(4) 0.0541(11) Uani 1 1 d .
H27 H 0.9236 0.3396 0.8562 0.065 Uiso 1 1 calc R
C28 C 0.8244(4) 0.4922(3) 0.6740(3) 0.0359(8) Uani 1 1 d .

loop_
_atom_site_aniso_label
_atom_site_aniso_U_11
_atom_site_aniso_U_22
_atom_site_aniso_U_33
_atom_site_aniso_U_23
_atom_site_aniso_U_13
_atom_site_aniso_U_12
Pd1 0.02565(13) 0.02502(12) 0.02759(13) 0.00538(9) 0.00402(9) 0.01178(9)
Cl1 0.0355(5) 0.0279(4) 0.0445(5) 0.0096(3) 0.0039(4) 0.0098(3)
Cl2 0.0289(4) 0.0352(4) 0.0325(4) 0.0074(3) 0.0022(3) 0.0146(3)
Si1 0.0332(5) 0.0305(5) 0.0250(4) 0.0073(4) 0.0072(4) 0.0135(4)
N1 0.0336(15) 0.0296(14) 0.0242(13) 0.0035(11) 0.0063(11) 0.0139(12)
N2 0.0281(14) 0.0307(14) 0.0260(13) 0.0089(11) 0.0067(11) 0.0132(11)
N3 0.0282(14) 0.0338(15) 0.0306(14) 0.0080(11) 0.0110(11) 0.0123(12)
N4 0.0305(15) 0.0263(14) 0.0282(14) 0.0070(11) 0.0062(11) 0.0115(11)
N5 0.0421(17) 0.0339(15) 0.0269(14) 0.0065(11) 0.0083(12) 0.0159(13)
N6 0.0431(19) 0.0483(19) 0.0394(17) 0.0089(14) 0.0042(14) 0.0063(15)
N7 0.0409(17) 0.0327(15) 0.0282(14) 0.0074(11) 0.0098(12) 0.0158(12)
N8 0.0497(19) 0.0478(18) 0.0439(18) 0.0175(14) 0.0138(15) 0.0268(15)
C1 0.0376(19) 0.0329(18) 0.0324(17) -0.0030(14) 0.0017(14) 0.0121(15)
C2 0.039(2) 0.0281(17) 0.0367(18) 0.0002(14) -0.0016(15) 0.0079(15)
C3 0.0329(18) 0.0320(17) 0.0314(17) 0.0109(14) 0.0012(14) 0.0109(14)
C4 0.0317(19) 0.039(2) 0.0417(19) 0.0186(16) 0.0048(15) 0.0089(15)
C5 0.0364(19) 0.046(2) 0.0334(18) 0.0180(15) 0.0127(15) 0.0164(16)
C6 0.0303(17) 0.0387(19) 0.0321(17) 0.0100(14) 0.0078(14) 0.0171(14)
C7 0.0252(16) 0.0305(16) 0.0246(15) 0.0063(12) 0.0005(12) 0.0112(13)
C8 0.0284(17) 0.0395(19) 0.0381(18) 0.0077(15) 0.0139(14) 0.0116(14)
C9 0.0283(18) 0.0395(19) 0.0406(19) 0.0096(15) 0.0084(15) 0.0115(15)
C10 0.0282(17) 0.0281(16) 0.0312(16) 0.0133(13) 0.0042(13) 0.0107(13)
C11 0.0325(18) 0.0317(17) 0.0350(18) 0.0091(14) -0.0023(14) 0.0101(14)
C12 0.040(2) 0.0357(18) 0.0269(16) 0.0014(14) 0.0010(14) 0.0151(15)
C13 0.0350(19) 0.0339(18) 0.0318(17) 0.0024(14) 0.0053(14) 0.0166(15)
C14 0.0300(17) 0.0235(15) 0.0260(15) 0.0100(12) 0.0078(13) 0.0083(13)
C15 0.0353(19) 0.0371(19) 0.0356(18) -0.0001(15) 0.0029(15) 0.0153(15)
C16 0.051(2) 0.045(2) 0.0352(19) 0.0034(16) 0.0062(16) 0.0252(18)
C17 0.051(2) 0.0349(19) 0.0280(17) 0.0056(14) 0.0061(15) 0.0208(16)
C18 0.062(3) 0.038(2) 0.0316(18) 0.0064(15) 0.0042(17) 0.0197(18)
C19 0.069(3) 0.048(2) 0.041(2) 0.0169(18) 0.010(2) 0.013(2)
C20 0.055(3) 0.051(2) 0.042(2) 0.0124(18) 0.0035(19) 0.003(2)
C21 0.047(2) 0.0332(18) 0.0289(17) 0.0048(14) 0.0063(15) 0.0161(16)
C22 0.045(2) 0.040(2) 0.0308(17) 0.0069(15) 0.0117(15) 0.0131(16)
C23 0.051(2) 0.044(2) 0.038(2) 0.0023(16) 0.0193(17) 0.0139(18)
C24 0.043(2) 0.040(2) 0.048(2) 0.0048(17) 0.0192(17) 0.0152(17)
C25 0.061(3) 0.043(2) 0.073(3) 0.010(2) 0.033(2) 0.024(2)
C26 0.063(3) 0.048(2) 0.084(3) 0.023(2) 0.028(2) 0.034(2)
C27 0.059(3) 0.056(3) 0.063(3) 0.028(2) 0.019(2) 0.033(2)
C28 0.038(2) 0.0343(19) 0.0399(19) 0.0083(15) 0.0124(15) 0.0141(15)

loop_
_atom_type_symbol
_atom_type_description
_atom_type_scat_dispersion_real
_atom_type_scat_dispersion_imag
_atom_type_scat_source
C C 0.0033 0.0016 'International Tables Vol C Tables 4.2.6.8 and 6.1.1.4'
H H 0.0000 0.0000 'International Tables Vol C Tables 4.2.6.8 and 6.1.1.4'
N N 0.0061 0.0033 'International Tables Vol C Tables 4.2.6.8 and 6.1.1.4'
Si Si 0.0817 0.0704 'International Tables Vol C Tables 4.2.6.8 and 6.1.1.4'
Pd Pd -0.9988 1.0072 'International Tables Vol C Tables 4.2.6.8 and 6.1.1.4'
Cl Cl 0.1484 0.1585 'International Tables Vol C Tables 4.2.6.8 and 6.1.1.4'

loop_
_geom_angle_atom_site_label_1
_geom_angle_atom_site_label_2
_geom_angle_atom_site_label_3
_geom_angle
N2 Pd1 N4 90.59(10)
N2 Pd1 Cl2 86.80(8)
N4 Pd1 Cl2 175.69(8)
N2 Pd1 Cl1 177.32(8)
N4 Pd1 Cl1 89.01(8)
Cl2 Pd1 Cl1 93.44(3)
N5 Si1 N3 115.06(14)
N5 Si1 N7 105.41(13)
N3 Si1 N7 105.72(14)
N5 Si1 N1 108.93(14)
N3 Si1 N1 115.79(13)
N7 Si1 N1 104.84(13)
C7 N1 C1 104.7(3)
C7 N1 Si1 134.0(2)
C1 N1 Si1 120.9(2)
C7 N2 C6 117.6(3)
C7 N2 Pd1 122.8(2)
C6 N2 Pd1 118.3(2)
C14 N3 C8 104.7(3)
C14 N3 Si1 133.3(2)
C8 N3 Si1 121.8(2)
C14 N4 C13 117.1(3)
C14 N4 Pd1 124.9(2)
C13 N4 Pd1 117.4(2)
C21 N5 C15 105.0(3)
C21 N5 Si1 125.8(2)
C15 N5 Si1 125.2(2)
C21 N6 C20 112.9(3)
C22 N7 C28 105.8(3)
C22 N7 Si1 125.2(2)
C28 N7 Si1 128.7(2)
C28 N8 C27 113.7(3)
C2 C1 N1 111.5(3)
C2 C1 H1 124.2
N1 C1 H1 124.2
C1 C2 C3 107.7(3)
C1 C2 H2 126.2
C3 C2 H2 126.2
C4 C3 C7 117.9(3)
C4 C3 C2 135.9(3)
C7 C3 C2 106.2(3)
C5 C4 C3 118.8(3)
C5 C4 H4 120.6
C3 C4 H4 120.6
C4 C5 C6 119.5(3)
C4 C5 H5 120.2
C6 C5 H5 120.2
N2 C6 C5 122.7(3)
N2 C6 H6 118.6
C5 C6 H6 118.6
N2 C7 N1 126.7(3)
N2 C7 C3 123.4(3)
N1 C7 C3 109.9(3)
C9 C8 N3 112.1(3)
C9 C8 H8 124.0
N3 C8 H8 124.0
C8 C9 C10 107.2(3)
C8 C9 H9 126.4
C10 C9 H9 126.4
C11 C10 C14 118.6(3)
C11 C10 C9 134.9(3)
C14 C10 C9 106.4(3)
C12 C11 C10 117.5(3)
C12 C11 H11 121.2
C10 C11 H11 121.2
C11 C12 C13 120.4(3)
C11 C12 H12 119.8
C13 C12 H12 119.8
N4 C13 C12 122.8(3)
N4 C13 H13 118.6
C12 C13 H13 118.6
N4 C14 N3 127.0(3)
N4 C14 C10 123.5(3)
N3 C14 C10 109.6(3)
C16 C15 N5 112.0(3)
C16 C15 H15 124.0
N5 C15 H15 124.0
C15 C16 C17 107.1(3)
C15 C16 H16 126.5
C17 C16 H16 126.5
C18 C17 C21 118.4(4)
C18 C17 C16 135.1(3)
C21 C17 C16 106.4(3)
C17 C18 C19 116.4(3)
C17 C18 H18 121.8
C19 C18 H18 121.8
C18 C19 C20 120.5(4)
C18 C19 H19 119.8
C20 C19 H19 119.8
N6 C20 C19 125.0(4)
N6 C20 H20 117.5
C19 C20 H20 117.5
N6 C21 N5 123.6(3)
N6 C21 C17 126.9(3)
N5 C21 C17 109.5(3)
C23 C22 N7 111.2(3)
C23 C22 H22 124.4
N7 C22 H22 124.4
C22 C23 C24 107.3(3)
C22 C23 H23 126.4
C24 C23 H23 126.4
C28 C24 C25 116.4(4)
C28 C24 C23 106.7(3)
C25 C24 C23 136.9(4)
C26 C25 C24 117.5(4)
C26 C25 H25 121.2
C24 C25 H25 121.2
C25 C26 C27 120.8(4)
C25 C26 H26 119.6
C27 C26 H26 119.6
N8 C27 C26 123.9(4)
N8 C27 H27 118.0
C26 C27 H27 118.0
N8 C28 C24 127.7(3)
N8 C28 N7 123.2(3)
C24 C28 N7 109.1(3)

loop_
_geom_bond_atom_site_label_1
_geom_bond_atom_site_label_2
_geom_bond_distance
Pd1 N2 2.025(3)
Pd1 N4 2.025(3)
Pd1 Cl2 2.3002(8)
Pd1 Cl1 2.3053(9)
Si1 N5 1.731(3)
Si1 N3 1.735(3)
Si1 N7 1.741(3)
Si1 N1 1.757(3)
N1 C7 1.397(4)
N1 C1 1.421(4)
N2 C7 1.335(4)
N2 C6 1.341(4)
N3 C14 1.397(4)
N3 C8 1.416(4)
N4 C14 1.335(4)
N4 C13 1.343(4)
N5 C21 1.396(4)
N5 C15 1.409(4)
N6 C21 1.331(5)
N6 C20 1.343(5)
N7 C22 1.402(4)
N7 C28 1.406(4)
N8 C28 1.325(4)
N8 C27 1.345(5)
C1 C2 1.347(5)
C1 H1 0.9500
C2 C3 1.425(5)
C2 H2 0.9500
C3 C4 1.390(5)
C3 C7 1.414(4)
C4 C5 1.378(5)
C4 H4 0.9500
C5 C6 1.397(5)
C5 H5 0.9500
C6 H6 0.9500
C8 C9 1.339(5)
C8 H8 0.9500
C9 C10 1.432(5)
C9 H9 0.9500
C10 C11 1.392(5)
C10 C14 1.413(4)
C11 C12 1.381(5)
C11 H11 0.9500
C12 C13 1.391(5)
C12 H12 0.9500
C13 H13 0.9500
C15 C16 1.340(5)
C15 H15 0.9500
C16 C17 1.433(5)
C16 H16 0.9500
C17 C18 1.378(5)
C17 C21 1.407(5)
C18 C19 1.380(6)
C18 H18 0.9500
C19 C20 1.393(6)
C19 H19 0.9500
C20 H20 0.9500
C22 C23 1.348(5)
C22 H22 0.9500
C23 C24 1.437(5)
C23 H23 0.9500
C24 C28 1.396(5)
C24 C25 1.401(5)
C25 C26 1.365(6)
C25 H25 0.9500
C26 C27 1.386(6)
C26 H26 0.9500
C27 H27 0.9500

loop_
_geom_torsion_atom_site_label_1
_geom_torsion_atom_site_label_2
_geom_torsion_atom_site_label_3
_geom_torsion_atom_site_label_4
_geom_torsion
N5 Si1 N1 C7 -81.8(3)
N3 Si1 N1 C7 49.7(3)
N7 Si1 N1 C7 165.8(3)
N5 Si1 N1 C1 108.0(2)
N3 Si1 N1 C1 -120.5(2)
N7 Si1 N1 C1 -4.4(3)
N4 Pd1 N2 C7 -92.4(2)
Cl2 Pd1 N2 C7 91.0(2)
N4 Pd1 N2 C6 100.8(2)
Cl2 Pd1 N2 C6 -75.8(2)
N5 Si1 N3 C14 74.9(3)
N7 Si1 N3 C14 -169.3(3)
N1 Si1 N3 C14 -53.7(3)
N5 Si1 N3 C8 -111.0(3)
N7 Si1 N3 C8 4.9(3)
N1 Si1 N3 C8 120.4(2)
N2 Pd1 N4 C14 86.7(3)
Cl1 Pd1 N4 C14 -96.0(2)
N2 Pd1 N4 C13 -101.5(2)
Cl1 Pd1 N4 C13 75.9(2)
N3 Si1 N5 C21 51.1(3)
N7 Si1 N5 C21 -64.9(3)
N1 Si1 N5 C21 -177.0(3)
N3 Si1 N5 C15 -155.1(3)
N7 Si1 N5 C15 88.9(3)
N1 Si1 N5 C15 -23.2(3)
N5 Si1 N7 C22 -2.8(3)
N3 Si1 N7 C22 -125.1(3)
N1 Si1 N7 C22 112.1(3)
N5 Si1 N7 C28 -175.2(3)
N3 Si1 N7 C28 62.5(3)
N1 Si1 N7 C28 -60.3(3)
C7 N1 C1 C2 -0.6(4)
Si1 N1 C1 C2 172.1(2)
N1 C1 C2 C3 -0.1(4)
C1 C2 C3 C4 -179.3(4)
C1 C2 C3 C7 0.8(4)
C7 C3 C4 C5 -0.8(5)
C2 C3 C4 C5 179.3(4)
C3 C4 C5 C6 2.3(5)
C7 N2 C6 C5 -2.3(5)
Pd1 N2 C6 C5 165.3(2)
C4 C5 C6 N2 -0.8(5)
C6 N2 C7 N1 -177.6(3)
Pd1 N2 C7 N1 15.5(4)
C6 N2 C7 C3 3.9(4)
Pd1 N2 C7 C3 -163.0(2)
C1 N1 C7 N2 -177.5(3)
Si1 N1 C7 N2 11.2(5)
C1 N1 C7 C3 1.2(3)
Si1 N1 C7 C3 -170.2(2)
C4 C3 C7 N2 -2.4(5)
C2 C3 C7 N2 177.5(3)
C4 C3 C7 N1 178.8(3)
C2 C3 C7 N1 -1.3(3)
C14 N3 C8 C9 2.3(4)
Si1 N3 C8 C9 -173.3(2)
N3 C8 C9 C10 -0.6(4)
C8 C9 C10 C11 -177.7(4)
C8 C9 C10 C14 -1.3(4)
C14 C10 C11 C12 1.3(5)
C9 C10 C11 C12 177.3(3)
C10 C11 C12 C13 -2.6(5)
C14 N4 C13 C12 0.9(5)
Pd1 N4 C13 C12 -171.6(3)
C11 C12 C13 N4 1.6(5)
C13 N4 C14 N3 179.3(3)
Pd1 N4 C14 N3 -8.8(4)
C13 N4 C14 C10 -2.3(4)
Pd1 N4 C14 C10 169.6(2)
C8 N3 C14 N4 175.5(3)
Si1 N3 C14 N4 -9.7(5)
C8 N3 C14 C10 -3.1(3)
Si1 N3 C14 C10 171.8(2)
C11 C10 C14 N4 1.3(5)
C9 C10 C14 N4 -175.8(3)
C11 C10 C14 N3 179.9(3)
C9 C10 C14 N3 2.8(3)
C21 N5 C15 C16 0.0(4)
Si1 N5 C15 C16 -158.2(3)
N5 C15 C16 C17 -0.2(4)
C15 C16 C17 C18 177.8(4)
C15 C16 C17 C21 0.3(4)
C21 C17 C18 C19 -1.0(5)
C16 C17 C18 C19 -178.2(4)
C17 C18 C19 C20 1.2(6)
C21 N6 C20 C19 -1.1(6)
C18 C19 C20 N6 -0.1(7)
C20 N6 C21 N5 179.0(3)
C20 N6 C21 C17 1.4(5)
C15 N5 C21 N6 -177.8(3)
Si1 N5 C21 N6 -19.8(5)
C15 N5 C21 C17 0.2(4)
Si1 N5 C21 C17 158.3(2)
C18 C17 C21 N6 -0.3(5)
C16 C17 C21 N6 177.6(3)
C18 C17 C21 N5 -178.3(3)
C16 C17 C21 N5 -0.3(4)
C28 N7 C22 C23 -0.2(4)
Si1 N7 C22 C23 -174.1(3)
N7 C22 C23 C24 0.5(4)
C22 C23 C24 C28 -0.5(4)
C22 C23 C24 C25 178.3(5)
C28 C24 C25 C26 -0.8(6)
C23 C24 C25 C26 -179.5(5)
C24 C25 C26 C27 1.3(7)
C28 N8 C27 C26 -0.1(6)
C25 C26 C27 N8 -1.0(7)
C27 N8 C28 C24 0.7(6)
C27 N8 C28 N7 178.9(4)
C25 C24 C28 N8 -0.3(6)
C23 C24 C28 N8 178.8(4)
C25 C24 C28 N7 -178.7(3)
C23 C24 C28 N7 0.4(4)
C22 N7 C28 N8 -178.6(3)
Si1 N7 C28 N8 -5.0(5)
C22 N7 C28 C24 -0.1(4)
Si1 N7 C28 C24 173.5(3)
